data_7714899
loop_
_publ_author_name
'Rong, Li-Jun'
'Ye, Yu-Ting'
'Lin, Xin'
'Sun, Xiaohui'
'Chen, Shumei'
'Zhang, Jian'
'Zhang, Lei'

_publ_section_title
;
 Structure and optical limiting effects of heterometallic
 Ag<sub>6</sub>@Ti<sub>12</sub> and Ag<sub>8</sub>@Ti<sub>12</sub> oxo
 clusters regulated by alkynyl ligands.
;
_journal_issue 5
_journal_name_full 'Dalton transactions (Cambridge, England : 2003)'
_journal_page_first 1947
_journal_page_last 1950
_journal_paper_doi 10.1039/d3dt03941b
_journal_volume 53
_journal_year 2024
_chemical_formula_moiety 'C114 H78 Ag6 N12 O54 Ti12'
_chemical_formula_sum 'C126 H72 Ag6 N12 O56 Ti12'
_chemical_formula_weight 3871.97
_space_group_crystal_system trigonal
_space_group_IT_number 167
_space_group_name_Hall '-R 3 2"c'
_space_group_name_H-M_alt 'R -3 c :H'
_atom_sites_solution_hydrogens geom
_atom_sites_solution_primary dual
_audit_creation_date 2023-12-21
_audit_creation_method
;
Olex2 1.5
(compiled 2023.03.06 svn.rbb2c1857 for OlexSys, GUI svn.r6748)
;
_audit_update_record
;
2023-12-21 deposited with the CCDC.	2024-01-02 downloaded from the CCDC.
;
_cell_angle_alpha 90
_cell_angle_beta 90
_cell_angle_gamma 120
_cell_formula_units_Z 6
_cell_length_a 27.7454(3)
_cell_length_b 27.7454(3)
_cell_length_c 42.2217(7)
_cell_measurement_reflns_used 27463
_cell_measurement_temperature 100.00(10)
_cell_measurement_theta_max 30.4220
_cell_measurement_theta_min 2.0530
_cell_volume 28148.1(6)
_computing_cell_refinement 'CrysAlisPro 1.171.41.115a (Rigaku OD, 2021)'
_computing_data_collection 'CrysAlisPro 1.171.41.115a (Rigaku OD, 2021)'
_computing_data_reduction 'CrysAlisPro 1.171.41.115a (Rigaku OD, 2021)'
_computing_molecular_graphics 'Olex2 1.5 (Dolomanov et al., 2009)'
_computing_publication_material 'Olex2 1.5 (Dolomanov et al., 2009)'
_computing_structure_refinement 'SHELXL 2018/3 (Sheldrick, 2015)'
_computing_structure_solution 'SHELXT 2018/2 (Sheldrick, 2018)'
_diffrn_ambient_environment N~2~
_diffrn_ambient_temperature 100.00(10)
_diffrn_detector 'Hybrid Pixel Array Detector'
_diffrn_detector_area_resol_mean 10.0000
_diffrn_detector_type HyPix
_diffrn_measured_fraction_theta_full 0.995
_diffrn_measured_fraction_theta_max 0.995
_diffrn_measurement_details
;
List of Runs (angles in degrees, time in seconds):

  # Type    Start    End  Width  t~exp~   \w     \q     \k     \f   Frames
#--------------------------------------------------------------------------
  1  \w    -39.00  19.14   0.38    6.88    --   -5.26 -78.00 161.00  153
  2  \w    -18.00  28.36   0.38    6.88    --   -5.26 -99.00 120.00  122
  3  \w    -18.00  28.36   0.38    6.88    --   -5.26 -99.00   0.00  122
  4  \w    -18.00  40.14   0.38    6.88    --    6.82 -99.00   0.00  153
  5  \w    -78.00 -52.92   0.38    6.88    --   -5.26 -57.00 -90.00   66
;
_diffrn_measurement_device 'four-circle diffractometer'
_diffrn_measurement_device_type 'XtaLAB Synergy R, HyPix'
_diffrn_measurement_method '\w scans'
_diffrn_orient_matrix_type 'CrysAlisPro convention (1999,Acta A55,543-557)'
_diffrn_orient_matrix_UB_11 0.0193639000
_diffrn_orient_matrix_UB_12 0.0211046000
_diffrn_orient_matrix_UB_13 -0.0101994000
_diffrn_orient_matrix_UB_21 0.0002678000
_diffrn_orient_matrix_UB_22 -0.0205845000
_diffrn_orient_matrix_UB_23 -0.0098597000
_diffrn_orient_matrix_UB_31 -0.0222656000
_diffrn_orient_matrix_UB_32 -0.0014283000
_diffrn_orient_matrix_UB_33 -0.0090013000
_diffrn_radiation_monochromator mirror
_diffrn_radiation_probe x-ray
_diffrn_radiation_type 'Mo K\a'
_diffrn_radiation_wavelength 0.71073
_diffrn_reflns_av_R_equivalents 0.0336
_diffrn_reflns_av_unetI/netI 0.0124
_diffrn_reflns_Laue_measured_fraction_full 0.995
_diffrn_reflns_Laue_measured_fraction_max 0.995
_diffrn_reflns_limit_h_max 33
_diffrn_reflns_limit_h_min -29
_diffrn_reflns_limit_k_max 33
_diffrn_reflns_limit_k_min -32
_diffrn_reflns_limit_l_max 50
_diffrn_reflns_limit_l_min -50
_diffrn_reflns_number 60675
_diffrn_reflns_point_group_measured_fraction_full 0.995
_diffrn_reflns_point_group_measured_fraction_max 0.995
_diffrn_reflns_theta_full 25.021
_diffrn_reflns_theta_max 25.021
_diffrn_reflns_theta_min 1.950
_diffrn_source 'micro-focus sealed X-ray tube'
_diffrn_source_type 'Mova (Mo) X-ray Source'
_exptl_absorpt_coefficient_mu 1.160
_exptl_absorpt_correction_T_max 1.00000
_exptl_absorpt_correction_T_min 1.00000
_exptl_absorpt_correction_type sphere
_exptl_absorpt_process_details
;
CrysAlisPro 1.171.41.115a (Rigaku Oxford Diffraction, 2021)
Spherical absorption correction
using equivalent radius and absorption coefficient.
Empirical absorption correction using spherical harmonics,
implemented in SCALE3 ABSPACK scaling algorithm.
;
_exptl_crystal_density_diffrn 1.371
_exptl_crystal_description sphere
_exptl_crystal_F_000 11436
_exptl_crystal_size_rad 0.400
_refine_diff_density_max 3.059
_refine_diff_density_min -0.598
_refine_diff_density_rms 0.105
_refine_ls_extinction_method none
_refine_ls_goodness_of_fit_ref 1.034
_refine_ls_hydrogen_treatment constr
_refine_ls_matrix_type full
_refine_ls_number_parameters 307
_refine_ls_number_reflns 5509
_refine_ls_number_restraints 0
_refine_ls_restrained_S_all 1.034
_refine_ls_R_factor_all 0.0655
_refine_ls_R_factor_gt 0.0555
_refine_ls_shift/su_max 0.001
_refine_ls_shift/su_mean 0.000
_refine_ls_structure_factor_coef Fsqd
_refine_ls_weighting_details 'w=1/[\s^2^(Fo^2^)+(0.1131P)^2^+106.8824P] where P=(Fo^2^+2Fc^2^)/3'
_refine_ls_weighting_scheme calc
_refine_ls_wR_factor_gt 0.1676
_refine_ls_wR_factor_ref 0.1831
_reflns_Friedel_coverage 0.000
_reflns_number_gt 4377
_reflns_number_total 5509
_reflns_threshold_expression 'I > 2\s(I)'
_cod_data_source_file d3dt03941b2.cif
_cod_data_source_block PTC-349
_cod_depositor_comments 'Adding full bibliography for 7714898--7714899.cif.'
_cod_original_cell_volume 28148.0(8)
_cod_original_sg_symbol_H-M 'R -3 c'
_cod_database_code 7714899
_publcif_datablock.id {49b39300-c6c9-419f-b8f2-78e8a45f2785}

_shelx_shelxl_version_number 2018/3
_chemical_oxdiff_formula 'Ti Ag C N O H'
_shelx_space_group_comment
;
The symmetry employed for this shelxl refinement is uniquely defined
by the following loop, which should always be used as a source of
symmetry information in preference to the above space-group names.
They are only intended as comments.
;
_olex2_refinement_description
;
1. Others
 Fixed Sof: Ag1A(0.7) Ag1B(0.3)
2.a Aromatic/amide H refined with riding coordinates:
 C8(H8), C14(H14), C18(H18), C20(H20), C21(H21), C11(H11), C3(H3), C7(H7),
 C15(H15), C17(H17), C2(H2), C19(H19), C5(H5)
;
_smtbx_masks_void_probe_radius 1.2
_smtbx_masks_void_truncation_radius 1.2
_olex2_submission_special_instructions 'No special instructions were received'
_oxdiff_exptl_absorpt_empirical_details
;
Empirical correction (ABSPACK) includes:
- Absorption correction using spherical harmonics
- Frame scaling
;
_oxdiff_exptl_absorpt_empirical_full_max 1.704
_oxdiff_exptl_absorpt_empirical_full_min 0.588
_publcif_funding_html
;
;

loop_
_space_group_symop_operation_xyz
'x, y, z'
'-y, x-y, z'
'-x+y, -x, z'
'y, x, -z+1/2'
'x-y, -y, -z+1/2'
'-x, -x+y, -z+1/2'
'x+2/3, y+1/3, z+1/3'
'-y+2/3, x-y+1/3, z+1/3'
'-x+y+2/3, -x+1/3, z+1/3'
'y+2/3, x+1/3, -z+5/6'
'x-y+2/3, -y+1/3, -z+5/6'
'-x+2/3, -x+y+1/3, -z+5/6'
'x+1/3, y+2/3, z+2/3'
'-y+1/3, x-y+2/3, z+2/3'
'-x+y+1/3, -x+2/3, z+2/3'
'y+1/3, x+2/3, -z+7/6'
'x-y+1/3, -y+2/3, -z+7/6'
'-x+1/3, -x+y+2/3, -z+7/6'
'-x, -y, -z'
'y, -x+y, -z'
'x-y, x, -z'
'-y, -x, z-1/2'
'-x+y, y, z-1/2'
'x, x-y, z-1/2'
'-x+2/3, -y+1/3, -z+1/3'
'y+2/3, -x+y+1/3, -z+1/3'
'x-y+2/3, x+1/3, -z+1/3'
'-y+2/3, -x+1/3, z-1/6'
'-x+y+2/3, y+1/3, z-1/6'
'x+2/3, x-y+1/3, z-1/6'
'-x+1/3, -y+2/3, -z+2/3'
'y+1/3, -x+y+2/3, -z+2/3'
'x-y+1/3, x+2/3, -z+2/3'
'-y+1/3, -x+2/3, z+1/6'
'-x+y+1/3, y+2/3, z+1/6'
'x+1/3, x-y+2/3, z+1/6'

loop_
_atom_site_label
_atom_site_type_symbol
_atom_site_fract_x
_atom_site_fract_y
_atom_site_fract_z
_atom_site_U_iso_or_equiv
_atom_site_adp_type
_atom_site_occupancy
_atom_site_site_symmetry_order
_atom_site_calc_flag
_atom_site_refinement_flags_posn
_atom_site_refinement_flags_adp
_atom_site_refinement_flags_occupancy
_atom_site_disorder_assembly
_atom_site_disorder_group
Ag1A Ag 0.70531(8) 0.40729(8) 0.44265(4) 0.0716(4) Uani 0.7 1 d . . P A 2
Ti02 Ti 0.67494(3) 0.46533(2) 0.37428(2) 0.0349(2) Uani 1 1 d . . . . .
Ti03 Ti 0.67112(3) 0.46325(2) 0.29223(2) 0.0353(2) Uani 1 1 d . . . . .
O1 O 0.60975(9) 0.39986(9) 0.37515(6) 0.0376(5) Uani 1 1 d . . . . .
O4 O 0.67434(10) 0.48373(10) 0.33329(5) 0.0433(6) Uani 1 1 d . . . . .
O6 O 0.82115(10) 0.54362(10) 0.38024(7) 0.0469(6) Uani 1 1 d . . . . .
O8 O 0.61869(9) 0.38897(9) 0.29118(7) 0.0409(6) Uani 1 1 d . . . . .
O10 O 0.74229(11) 0.54692(10) 0.38067(7) 0.0474(6) Uani 1 1 d . . . . .
O5 O 0.66960(11) 0.46408(11) 0.24255(6) 0.0462(6) Uani 1 1 d . . . . .
O3 O 0.67421(12) 0.46699(11) 0.42399(6) 0.0500(7) Uani 1 1 d . . . . .
N00C N 0.72322(14) 0.55154(13) 0.27750(8) 0.0487(8) Uani 1 1 d . . . . .
N00D N 0.63452(14) 0.51436(13) 0.38802(9) 0.0526(8) Uani 1 1 d . . . . .
O7 O 0.69660(16) 0.51207(17) 0.19755(8) 0.0772(10) Uani 1 1 d . . . . .
O2 O 0.64875(17) 0.49138(17) 0.46841(8) 0.0904(12) Uani 1 1 d . . . . .
C1 C 0.82685(16) 0.63125(15) 0.37728(9) 0.0450(9) Uani 1 1 d . . . . .
C4 C 0.79438(15) 0.56914(15) 0.37988(9) 0.0411(8) Uani 1 1 d . . . . .
C6 C 0.69600(17) 0.50849(19) 0.22649(10) 0.0532(10) Uani 1 1 d . . . . .
C8 C 0.79927(19) 0.66126(15) 0.37572(10) 0.0548(10) Uani 1 1 d . . . . .
H8 H 0.759787 0.642488 0.376692 0.066 Uiso 1 1 calc R U . . .
C10 C 0.65264(18) 0.49095(18) 0.43965(11) 0.0609(11) Uani 1 1 d . . . . .
C12 C 0.72828(19) 0.56062(19) 0.24657(11) 0.0625(11) Uani 1 1 d . . . . .
C14 C 0.88437(18) 0.65906(17) 0.37590(11) 0.0606(11) Uani 1 1 d . . . . .
H14 H 0.903561 0.638748 0.376731 0.073 Uiso 1 1 calc R U . . .
C16 C 0.6322(2) 0.5216(2) 0.41882(12) 0.0660(12) Uani 1 1 d . . . . .
C18 C 0.8873(2) 0.74618(18) 0.37141(12) 0.0708(13) Uani 1 1 d . . . . .
H18 H 0.908155 0.785496 0.369188 0.085 Uiso 1 1 calc R U . . .
C20 C 0.7509(2) 0.59417(18) 0.29780(13) 0.0688(13) Uani 1 1 d . . . . .
H20 H 0.744914 0.587688 0.319920 0.083 Uiso 1 1 calc R U . . .
C21 C 0.8295(2) 0.71896(18) 0.37272(12) 0.0676(13) Uani 1 1 d . . . . .
H21 H 0.810677 0.739641 0.371567 0.081 Uiso 1 1 calc R U . . .
C11 C 0.9139(2) 0.71641(18) 0.37333(12) 0.0701(13) Uani 1 1 d . . . . .
H11 H 0.953433 0.735277 0.372903 0.084 Uiso 1 1 calc R U . . .
C3 C 0.6199(2) 0.5416(2) 0.36722(14) 0.0743(14) Uani 1 1 d . . . . .
H3 H 0.621297 0.535745 0.345152 0.089 Uiso 1 1 calc R U . . .
C7 C 0.7630(3) 0.6122(3) 0.23332(17) 0.108(2) Uani 1 1 d . . . . .
H7 H 0.766152 0.617539 0.211030 0.130 Uiso 1 1 calc R U . . .
C15 C 0.6027(3) 0.5779(3) 0.3775(2) 0.113(2) Uani 1 1 d . . . . .
H15 H 0.592296 0.596893 0.362752 0.136 Uiso 1 1 calc R U . . .
C17 C 0.7882(3) 0.6477(2) 0.28692(17) 0.104(2) Uani 1 1 d . . . . .
H17 H 0.809301 0.677407 0.301203 0.125 Uiso 1 1 calc R U . . .
C2 C 0.6147(3) 0.5572(3) 0.43097(19) 0.118(3) Uani 1 1 d . . . . .
H2 H 0.612351 0.561281 0.453157 0.142 Uiso 1 1 calc R U . . .
C19 C 0.6010(4) 0.5863(3) 0.4097(2) 0.134(3) Uani 1 1 d . . . . .
H19 H 0.590413 0.612020 0.417150 0.161 Uiso 1 1 calc R U . . .
C5 C 0.7931(4) 0.6558(3) 0.2541(2) 0.125(3) Uani 1 1 d . . . . .
H5 H 0.817531 0.691851 0.245859 0.150 Uiso 1 1 calc R U . . .
Ag1B Ag 0.70054(15) 0.39858(14) 0.43235(8) 0.0634(8) Uani 0.3 1 d . . P A 1

loop_
_atom_site_aniso_label
_atom_site_aniso_U_11
_atom_site_aniso_U_22
_atom_site_aniso_U_33
_atom_site_aniso_U_23
_atom_site_aniso_U_13
_atom_site_aniso_U_12
Ag1A 0.0734(6) 0.0514(5) 0.0789(9) -0.0010(5) 0.0002(5) 0.0230(4)
Ti02 0.0300(3) 0.0234(3) 0.0516(4) -0.0040(2) -0.0006(2) 0.0135(2)
Ti03 0.0303(3) 0.0263(3) 0.0520(4) 0.0043(2) 0.0006(2) 0.0160(3)
O1 0.0273(11) 0.0288(11) 0.0565(14) -0.0025(10) 0.0002(10) 0.0138(10)
O4 0.0413(14) 0.0318(13) 0.0588(15) 0.0016(10) 0.0023(12) 0.0199(11)
O6 0.0363(13) 0.0243(12) 0.0733(17) -0.0064(11) -0.0066(12) 0.0100(10)
O8 0.0272(12) 0.0297(12) 0.0684(16) 0.0011(11) 0.0002(10) 0.0161(10)
O10 0.0401(15) 0.0272(12) 0.0722(17) -0.0072(11) -0.0035(12) 0.0147(11)
O5 0.0454(14) 0.0472(15) 0.0522(15) 0.0034(12) -0.0025(11) 0.0277(13)
O3 0.0540(16) 0.0429(15) 0.0465(15) -0.0083(11) -0.0026(12) 0.0192(13)
N00C 0.0467(18) 0.0409(18) 0.062(2) 0.0114(15) 0.0026(15) 0.0246(15)
N00D 0.0446(18) 0.0378(17) 0.079(2) -0.0097(16) 0.0023(16) 0.0232(15)
O7 0.086(3) 0.094(3) 0.0557(19) 0.0178(17) 0.0107(17) 0.048(2)
O2 0.093(3) 0.094(3) 0.061(2) -0.0202(18) 0.0136(19) 0.029(2)
C1 0.049(2) 0.0245(17) 0.052(2) -0.0045(15) -0.0030(17) 0.0113(16)
C4 0.042(2) 0.0250(17) 0.052(2) -0.0056(15) -0.0038(15) 0.0131(16)
C6 0.048(2) 0.064(3) 0.058(3) 0.011(2) 0.0056(18) 0.036(2)
C8 0.059(3) 0.0284(19) 0.073(3) -0.0071(17) -0.003(2) 0.0188(18)
C10 0.048(2) 0.049(2) 0.065(3) -0.014(2) 0.007(2) 0.008(2)
C12 0.058(3) 0.051(3) 0.076(3) 0.015(2) 0.004(2) 0.026(2)
C14 0.048(2) 0.034(2) 0.085(3) -0.012(2) -0.005(2) 0.0100(18)
C16 0.062(3) 0.061(3) 0.081(3) -0.022(2) 0.000(2) 0.035(2)
C18 0.082(3) 0.028(2) 0.079(3) -0.002(2) 0.003(3) 0.011(2)
C20 0.073(3) 0.035(2) 0.087(3) 0.006(2) -0.004(3) 0.018(2)
C21 0.078(3) 0.032(2) 0.088(3) -0.006(2) -0.013(3) 0.025(2)
C11 0.057(3) 0.030(2) 0.098(4) -0.008(2) 0.001(2) 0.003(2)
C3 0.069(3) 0.054(3) 0.120(4) -0.003(3) -0.002(3) 0.046(3)
C7 0.131(6) 0.071(4) 0.107(5) 0.038(4) 0.034(4) 0.039(4)
C15 0.113(5) 0.094(5) 0.171(7) -0.029(5) -0.010(5) 0.081(5)
C17 0.112(5) 0.043(3) 0.122(5) 0.021(3) 0.015(4) 0.012(3)
C2 0.121(6) 0.129(6) 0.137(6) -0.055(5) 0.001(5) 0.087(5)
C19 0.137(7) 0.113(6) 0.202(9) -0.049(6) -0.011(6) 0.100(6)
C5 0.135(7) 0.050(3) 0.144(7) 0.030(4) 0.032(5) 0.011(4)
Ag1B 0.0539(12) 0.0469(15) 0.088(2) 0.0309(14) 0.0178(13) 0.0243(11)

loop_
_atom_type_symbol
_atom_type_description
_atom_type_scat_dispersion_real
_atom_type_scat_dispersion_imag
_atom_type_scat_source
C C 0.0033 0.0016 'International Tables Vol C Tables 4.2.6.8 and 6.1.1.4'
H H 0.0000 0.0000 'International Tables Vol C Tables 4.2.6.8 and 6.1.1.4'
Ag Ag -0.8971 1.1015 'International Tables Vol C Tables 4.2.6.8 and 6.1.1.4'
N N 0.0061 0.0033 'International Tables Vol C Tables 4.2.6.8 and 6.1.1.4'
O O 0.0106 0.0060 'International Tables Vol C Tables 4.2.6.8 and 6.1.1.4'
Ti Ti 0.2776 0.4457 'International Tables Vol C Tables 4.2.6.8 and 6.1.1.4'

loop_
_geom_angle_atom_site_label_1
_geom_angle_atom_site_label_2
_geom_angle_atom_site_label_3
_geom_angle
_geom_angle_site_symmetry_1
_geom_angle_site_symmetry_3
_geom_angle_publ_flag
Ag1A Ag1A Ag1A 60.0 2_655 3_665 ?
O5 Ag1A Ag1A 150.33(10) 32 2_655 ?
O5 Ag1A Ag1A 96.68(12) 32 3_665 ?
O3 Ag1A Ag1A 151.47(10) . 3_665 ?
O3 Ag1A Ag1A 98.30(12) . 2_655 ?
O3 Ag1A O5 96.06(13) . 32 ?
O1 Ti02 O8 97.98(11) . 32 ?
O1 Ti02 O10 167.50(11) . . ?
O1 Ti02 O3 89.19(11) . . ?
O1 Ti02 N00D 92.97(12) . . ?
O4 Ti02 O1 99.03(12) . . ?
O4 Ti02 O8 104.87(12) . 32 ?
O4 Ti02 O10 87.00(11) . . ?
O4 Ti02 O3 161.76(11) . . ?
O4 Ti02 N00D 89.90(13) . . ?
O8 Ti02 O10 90.96(11) 32 . ?
O8 Ti02 O3 89.93(12) 32 . ?
O8 Ti02 N00D 159.88(13) 32 . ?
O10 Ti02 N00D 76.01(11) . . ?
O3 Ti02 O10 82.07(11) . . ?
O3 Ti02 N00D 73.34(13) . . ?
O1 Ti03 O6 166.27(11) 32 33_545 ?
O1 Ti03 O8 98.44(11) 32 . ?
O1 Ti03 O5 90.55(11) 32 . ?
O1 Ti03 N00C 88.74(11) 32 . ?
O1 Ti03 Ag1B 80.20(10) 32 33_545 ?
O4 Ti03 O1 98.41(12) . 32 ?
O4 Ti03 O6 86.14(11) . 33_545 ?
O4 Ti03 O8 105.21(12) . . ?
O4 Ti03 O5 161.94(11) . . ?
O4 Ti03 N00C 91.10(12) . . ?
O4 Ti03 Ag1B 152.66(10) . 33_545 ?
O6 Ti03 N00C 78.19(11) 33_545 . ?
O6 Ti03 Ag1B 101.67(9) 33_545 33_545 ?
O8 Ti03 O6 92.79(10) . 33_545 ?
O8 Ti03 O5 88.80(12) . . ?
O8 Ti03 N00C 160.89(13) . . ?
O8 Ti03 Ag1B 48.81(10) . 33_545 ?
O5 Ti03 O6 81.77(10) . 33_545 ?
O5 Ti03 N00C 73.36(12) . . ?
O5 Ti03 Ag1B 44.42(9) . 33_545 ?
N00C Ti03 Ag1B 116.08(11) . 33_545 ?
Ti02 O1 Ti03 174.47(16) . 33_545 ?
Ti02 O4 Ti03 146.46(16) . . ?
Ti03 O6 Ti03 0.00(4) 32 32 ?
Ti03 O6 Ti03 0.00(4) 32 32 ?
Ti03 O6 Ti03 0.00(4) 32 32 ?
Ti03 O6 Ti03 0.00(4) 32 32 ?
Ti03 O6 Ti03 0.00(4) 32 32 ?
Ti03 O6 Ti03 0.00(4) 32 32 ?
Ti03 O6 Ti03 0.00(4) 32 32 ?
Ti03 O6 Ti03 0.00(4) 32 32 ?
Ti03 O6 Ti03 0.00(4) 32 32 ?
Ti03 O6 Ti03 0.00(4) 32 32 ?
C4 O6 Ti03 132.4(2) . 32 ?
C4 O6 Ti03 132.4(2) . 32 ?
C4 O6 Ti03 132.4(2) . 32 ?
C4 O6 Ti03 132.4(2) . 32 ?
C4 O6 Ti03 132.4(2) . 32 ?
Ti02 O8 Ag1B 97.62(13) 33_545 33_545 ?
Ti03 O8 Ti02 141.49(15) . 33_545 ?
Ti03 O8 Ag1B 98.73(13) . 33_545 ?
C4 O10 Ti02 135.0(2) . . ?
Ag1A O5 Ag1B 11.66(9) 33_545 33_545 ?
Ti03 O5 Ag1A 108.70(12) . 33_545 ?
Ti03 O5 Ag1B 97.60(13) . 33_545 ?
C6 O5 Ag1A 127.1(3) . 33_545 ?
C6 O5 Ti03 122.6(3) . . ?
C6 O5 Ag1B 136.6(3) . 33_545 ?
Ti02 O3 Ag1A 107.95(12) . . ?
Ti02 O3 Ag1B 96.94(13) . . ?
C10 O3 Ag1A 128.6(3) . . ?
C10 O3 Ti02 122.7(3) . . ?
C10 O3 Ag1B 138.5(3) . . ?
C12 N00C Ti03 115.8(3) . . ?
C12 N00C C20 120.1(4) . . ?
C20 N00C Ti03 124.1(3) . . ?
C16 N00D Ti02 115.2(3) . . ?
C16 N00D C3 120.3(4) . . ?
C3 N00D Ti02 123.9(3) . . ?
C8 C1 C4 120.0(4) . . ?
C14 C1 C4 120.5(4) . . ?
C14 C1 C8 119.5(4) . . ?
O6 C4 C1 117.7(3) . . ?
O10 C4 O6 125.6(3) . . ?
O10 C4 C1 116.7(3) . . ?
O5 C6 C12 113.9(4) . . ?
O7 C6 O5 126.1(5) . . ?
O7 C6 C12 120.0(4) . . ?
C1 C8 H8 120.0 . . ?
C1 C8 C21 120.0(4) . . ?
C21 C8 H8 120.0 . . ?
O3 C10 C16 113.3(4) . . ?
O2 C10 O3 125.9(5) . . ?
O2 C10 C16 120.8(5) . . ?
N00C C12 C6 114.4(4) . . ?
N00C C12 C7 123.3(5) . . ?
C7 C12 C6 122.2(5) . . ?
C1 C14 H14 120.0 . . ?
C11 C14 C1 120.0(4) . . ?
C11 C14 H14 120.0 . . ?
N00D C16 C10 115.1(4) . . ?
N00D C16 C2 121.9(6) . . ?
C2 C16 C10 122.9(5) . . ?
C21 C18 H18 120.1 . . ?
C11 C18 H18 120.1 . . ?
C11 C18 C21 119.9(4) . . ?
N00C C20 H20 119.4 . . ?
N00C C20 C17 121.2(5) . . ?
C17 C20 H20 119.4 . . ?
C8 C21 H21 120.2 . . ?
C18 C21 C8 119.7(5) . . ?
C18 C21 H21 120.2 . . ?
C14 C11 H11 119.5 . . ?
C18 C11 C14 121.0(5) . . ?
C18 C11 H11 119.5 . . ?
N00D C3 H3 119.5 . . ?
N00D C3 C15 120.9(6) . . ?
C15 C3 H3 119.5 . . ?
C12 C7 H7 121.6 . . ?
C12 C7 C5 116.9(6) . . ?
C5 C7 H7 121.6 . . ?
C3 C15 H15 120.5 . . ?
C19 C15 C3 119.1(7) . . ?
C19 C15 H15 120.5 . . ?
C20 C17 H17 121.4 . . ?
C20 C17 C5 117.1(6) . . ?
C5 C17 H17 121.4 . . ?
C16 C2 H2 121.0 . . ?
C19 C2 C16 118.0(7) . . ?
C19 C2 H2 121.0 . . ?
C15 C19 C2 119.8(6) . . ?
C15 C19 H19 120.1 . . ?
C2 C19 H19 120.1 . . ?
C7 C5 C17 121.3(5) . . ?
C7 C5 H5 119.4 . . ?
C17 C5 H5 119.4 . . ?
O8 Ag1B Ag1B 107.49(11) 32 3_665 ?
O8 Ag1B Ag1B 108.70(11) 32 2_655 ?
O5 Ag1B O8 67.48(12) 32 32 ?
O5 Ag1B Ag1B 159.13(19) 32 2_655 ?
O5 Ag1B Ag1B 100.7(2) 32 3_665 ?
O3 Ag1B O8 68.49(12) . 32 ?
O3 Ag1B O5 94.68(15) . 32 ?
O3 Ag1B Ag1B 103.0(2) . 2_655 ?
O3 Ag1B Ag1B 161.14(19) . 3_665 ?
Ag1B Ag1B Ag1B 60.001(1) 3_665 2_655 ?

loop_
_geom_bond_atom_site_label_1
_geom_bond_atom_site_label_2
_geom_bond_distance
_geom_bond_site_symmetry_2
_geom_bond_publ_flag
Ag1A Ag1A 3.079(3) 2_655 ?
Ag1A Ag1A 3.079(3) 3_665 ?
Ag1A O5 2.357(3) 32 ?
Ag1A O3 2.353(4) . ?
Ti02 O1 1.813(2) . ?
Ti02 O4 1.807(2) . ?
Ti02 O8 1.840(2) 32 ?
Ti02 O10 2.111(3) . ?
Ti02 O3 2.099(3) . ?
Ti02 N00D 2.229(3) . ?
Ti03 O1 1.819(2) 32 ?
Ti03 O4 1.813(2) . ?
Ti03 O6 2.112(2) 33_545 ?
Ti03 O8 1.835(2) . ?
Ti03 O5 2.098(3) . ?
Ti03 N00C 2.222(3) . ?
Ti03 Ag1B 3.380(4) 33_545 ?
O6 C4 1.256(4) . ?
O8 Ag1B 2.573(4) 33_545 ?
O10 C4 1.257(5) . ?
O5 C6 1.270(5) . ?
O5 Ag1B 2.386(4) 33_545 ?
O3 C10 1.279(5) . ?
O3 Ag1B 2.376(4) . ?
N00C C12 1.324(6) . ?
N00C C20 1.347(6) . ?
N00D C16 1.322(6) . ?
N00D C3 1.347(6) . ?
O7 C6 1.226(5) . ?
O2 C10 1.220(5) . ?
C1 C4 1.497(5) . ?
C1 C8 1.386(6) . ?
C1 C14 1.383(6) . ?
C6 C12 1.522(7) . ?
C8 H8 0.9500 . ?
C8 C21 1.393(6) . ?
C10 C16 1.517(7) . ?
C12 C7 1.383(7) . ?
C14 H14 0.9500 . ?
C14 C11 1.383(6) . ?
C16 C2 1.397(7) . ?
C18 H18 0.9500 . ?
C18 C21 1.392(8) . ?
C18 C11 1.357(7) . ?
C20 H20 0.9500 . ?
C20 C17 1.397(7) . ?
C21 H21 0.9500 . ?
C11 H11 0.9500 . ?
C3 H3 0.9500 . ?
C3 C15 1.383(7) . ?
C7 H7 0.9500 . ?
C7 C5 1.384(10) . ?
C15 H15 0.9500 . ?
C15 C19 1.382(11) . ?
C17 H17 0.9500 . ?
C17 C5 1.401(10) . ?
C2 H2 0.9500 . ?
C2 C19 1.383(11) . ?
C19 H19 0.9500 . ?
C5 H5 0.9500 . ?
Ag1B Ag1B 2.716(6) 2_655 ?
Ag1B Ag1B 2.716(6) 3_665 ?

loop_
_geom_torsion_atom_site_label_1
_geom_torsion_atom_site_label_2
_geom_torsion_atom_site_label_3
_geom_torsion_atom_site_label_4
_geom_torsion
_geom_torsion_site_symmetry_1
_geom_torsion_site_symmetry_2
_geom_torsion_site_symmetry_3
_geom_torsion_site_symmetry_4
_geom_torsion_publ_flag
Ag1A O5 C6 O7 16.5(6) 33_545 . . . ?
Ag1A O5 C6 C12 -164.5(3) 33_545 . . . ?
Ag1A O3 C10 O2 7.4(6) . . . . ?
Ag1A O3 C10 C16 -174.0(3) . . . . ?
Ti02 O10 C4 O6 -13.9(6) . . . . ?
Ti02 O10 C4 C1 164.1(3) . . . . ?
Ti02 O3 C10 O2 176.7(4) . . . . ?
Ti02 O3 C10 C16 -4.7(5) . . . . ?
Ti02 N00D C16 C10 -5.4(5) . . . . ?
Ti02 N00D C16 C2 171.6(5) . . . . ?
Ti02 N00D C3 C15 -170.2(5) . . . . ?
Ti03 O6 C4 O10 12.1(6) 32 . . . ?
Ti03 O6 C4 O10 12.1(6) 32 . . . ?
Ti03 O6 C4 O10 12.1(6) 32 . . . ?
Ti03 O6 C4 O10 12.1(6) 32 . . . ?
Ti03 O6 C4 O10 12.1(6) 32 . . . ?
Ti03 O6 C4 C1 -165.9(3) 32 . . . ?
Ti03 O6 C4 C1 -165.9(3) 32 . . . ?
Ti03 O6 C4 C1 -165.9(3) 32 . . . ?
Ti03 O6 C4 C1 -165.9(3) 32 . . . ?
Ti03 O6 C4 C1 -165.9(3) 32 . . . ?
Ti03 O5 C6 O7 -179.4(3) . . . . ?
Ti03 O5 C6 C12 -0.3(5) . . . . ?
Ti03 N00C C12 C6 1.4(5) . . . . ?
Ti03 N00C C12 C7 -174.0(5) . . . . ?
Ti03 N00C C20 C17 172.2(5) . . . . ?
O1 Ti02 O4 Ti03 -57.4(3) . . . . ?
O1 Ti03 O4 Ti02 -59.6(3) 32 . . . ?
O1 Ti03 O8 Ti02 176.9(3) 32 . . 33_545 ?
O1 Ti03 O8 Ag1B -68.99(13) 32 . . 33_545 ?
O4 Ti03 O8 Ti02 75.7(3) . . . 33_545 ?
O4 Ti03 O8 Ag1B -170.15(12) . . . 33_545 ?
O6 Ti03 O4 Ti02 133.4(3) 33_545 . . . ?
O6 Ti03 O8 Ti02 -11.0(3) 33_545 . . 33_545 ?
O6 Ti03 O8 Ag1B 103.09(13) 33_545 . . 33_545 ?
O8 Ti02 O4 Ti03 43.4(3) 32 . . . ?
O8 Ti03 O4 Ti02 41.6(3) . . . . ?
O10 Ti02 O4 Ti03 133.6(3) . . . . ?
O5 Ti03 O4 Ti02 -178.6(3) . . . . ?
O5 Ti03 O8 Ti02 -92.7(3) . . . 33_545 ?
O5 Ti03 O8 Ag1B 21.39(12) . . . 33_545 ?
O5 C6 C12 N00C -0.8(5) . . . . ?
O5 C6 C12 C7 174.7(5) . . . . ?
O3 Ti02 O4 Ti03 -173.3(3) . . . . ?
O3 C10 C16 N00D 6.5(6) . . . . ?
O3 C10 C16 C2 -170.4(5) . . . . ?
N00C Ti03 O4 Ti02 -148.5(3) . . . . ?
N00C Ti03 O8 Ti02 -72.0(5) . . . 33_545 ?
N00C Ti03 O8 Ag1B 42.1(4) . . . 33_545 ?
N00C C12 C7 C5 -0.6(11) . . . . ?
N00C C20 C17 C5 3.6(10) . . . . ?
N00D Ti02 O4 Ti03 -150.4(3) . . . . ?
N00D C16 C2 C19 -1.7(11) . . . . ?
N00D C3 C15 C19 0.3(10) . . . . ?
O7 C6 C12 N00C 178.3(4) . . . . ?
O7 C6 C12 C7 -6.2(7) . . . . ?
O2 C10 C16 N00D -174.7(4) . . . . ?
O2 C10 C16 C2 8.3(8) . . . . ?
C1 C8 C21 C18 -0.2(7) . . . . ?
C1 C14 C11 C18 -1.5(8) . . . . ?
C4 C1 C8 C21 -178.8(4) . . . . ?
C4 C1 C14 C11 179.7(4) . . . . ?
C6 C12 C7 C5 -175.7(7) . . . . ?
C8 C1 C4 O6 177.9(4) . . . . ?
C8 C1 C4 O10 -0.3(5) . . . . ?
C8 C1 C14 C11 0.7(7) . . . . ?
C10 C16 C2 C19 175.1(7) . . . . ?
C12 N00C C20 C17 -4.5(8) . . . . ?
C12 C7 C5 C17 -0.2(13) . . . . ?
C14 C1 C4 O6 -1.1(6) . . . . ?
C14 C1 C4 O10 -179.3(4) . . . . ?
C14 C1 C8 C21 0.2(6) . . . . ?
C16 N00D C3 C15 0.7(8) . . . . ?
C16 C2 C19 C15 2.6(13) . . . . ?
C20 N00C C12 C6 178.4(4) . . . . ?
C20 N00C C12 C7 2.9(8) . . . . ?
C20 C17 C5 C7 -1.2(13) . . . . ?
C21 C18 C11 C14 1.4(8) . . . . ?
C11 C18 C21 C8 -0.5(8) . . . . ?
C3 N00D C16 C10 -177.0(4) . . . . ?
C3 N00D C16 C2 0.1(8) . . . . ?
C3 C15 C19 C2 -1.9(13) . . . . ?
Ag1B Ti03 O4 Ti02 25.3(4) 33_545 . . . ?
Ag1B Ti03 O8 Ti02 -114.1(3) 33_545 . . 33_545 ?
Ag1B O5 C6 O7 25.5(6) 33_545 . . . ?
Ag1B O5 C6 C12 -155.4(3) 33_545 . . . ?
Ag1B O3 C10 O2 16.1(7) . . . . ?
Ag1B O3 C10 C16 -165.2(3) . . . . ?

loop_
_smtbx_masks_void_nr
_smtbx_masks_void_average_x
_smtbx_masks_void_average_y
_smtbx_masks_void_average_z
_smtbx_masks_void_volume
_smtbx_masks_void_count_electrons
_smtbx_masks_void_content
1 0.000 0.000 0.000 17.0 15.8 ?
2 -0.486 -0.835 -0.508 11207.3 2163.4 ?
3 0.000 0.000 0.500 17.0 15.8 ?
4 0.333 0.667 0.167 17.0 15.8 ?
5 0.333 0.667 0.667 17.0 15.8 ?
6 0.667 0.333 0.333 17.0 15.8 ?
7 0.667 0.333 0.833 17.0 15.8 ?

loop_
_publcif_info_exptl_table_extra_item
sin_theta_over_lambda_max

loop_
_publcif_info_exptl_table_header_item
?
